data_7250782
loop_
_publ_author_name
'Kolesnik, Irina A.'
'Potkin, Vladimir I.'
'Grigoriev, Mikhail S.'
'Gomila, Rosa M.'
'Nikitina, Eugeniya V.'
'Zaytsev, Vladimir P.'
'Zubkov, Fedor I.'
'Frontera, Antonio'

_publ_section_title
;
 n \\rightarrow \p* and chalcogen bonds in azole-substituted isoindole
 derivatives: a combined crystallographic and computational study
;
_journal_issue 37
_journal_name_full CrystEngComm
_journal_page_first 6155
_journal_page_last 6162
_journal_paper_doi 10.1039/D5CE00673B
_journal_volume 27
_journal_year 2025
_chemical_formula_sum 'C22 H17 N3 O5 S'
_chemical_formula_weight 435.44
_space_group_crystal_system triclinic
_space_group_IT_number 2
_space_group_name_Hall '-P 1'
_space_group_name_H-M_alt 'P -1'
_atom_sites_solution_hydrogens geom
_audit_creation_method SHELXL-2018/3
_audit_update_record
;
2024-12-29 deposited with the CCDC.	2025-08-05 downloaded from the CCDC.
;
_cell_angle_alpha 117.344(3)
_cell_angle_beta 104.347(3)
_cell_angle_gamma 90.546(3)
_cell_formula_units_Z 2
_cell_length_a 9.6442(8)
_cell_length_b 10.3760(9)
_cell_length_c 11.0944(9)
_cell_measurement_reflns_used 4625
_cell_measurement_temperature 100(2)
_cell_measurement_theta_max 29.99
_cell_measurement_theta_min 2.61
_cell_volume 945.53(14)
_computing_structure_refinement 'SHELXL-2018/3 (Sheldrick, 2018)'
_diffrn_ambient_temperature 100(2)
_diffrn_measured_fraction_theta_full 0.995
_diffrn_measured_fraction_theta_max 0.997
_diffrn_measurement_device_type 'Bruker KAPPA APEX II area-detector diffractometer'
_diffrn_radiation_type MoK\a
_diffrn_radiation_wavelength 0.71073
_diffrn_reflns_av_R_equivalents 0.0331
_diffrn_reflns_av_unetI/netI 0.0441
_diffrn_reflns_Laue_measured_fraction_full 0.995
_diffrn_reflns_Laue_measured_fraction_max 0.997
_diffrn_reflns_limit_h_max 13
_diffrn_reflns_limit_h_min -13
_diffrn_reflns_limit_k_max 14
_diffrn_reflns_limit_k_min -14
_diffrn_reflns_limit_l_max 15
_diffrn_reflns_limit_l_min -15
_diffrn_reflns_number 16708
_diffrn_reflns_point_group_measured_fraction_full 0.995
_diffrn_reflns_point_group_measured_fraction_max 0.997
_diffrn_reflns_theta_full 25.242
_diffrn_reflns_theta_max 29.996
_diffrn_reflns_theta_min 4.250
_exptl_absorpt_coefficient_mu 0.215
_exptl_absorpt_correction_T_max 1.0000
_exptl_absorpt_correction_T_min 0.9416
_exptl_absorpt_correction_type multi-scan
_exptl_absorpt_process_details
;
 SADABS 2016/2: Krause, L., Herbst-Irmer, R., Sheldrick G.M. & Stalke D.,
 J. Appl. Cryst. 48 (2015) 3-10
;
_exptl_crystal_colour colourless
_exptl_crystal_density_diffrn 1.529
_exptl_crystal_description bulk
_exptl_crystal_F_000 452
_exptl_crystal_size_max 0.400
_exptl_crystal_size_mid 0.320
_exptl_crystal_size_min 0.260
_refine_diff_density_max 0.454
_refine_diff_density_min -0.324
_refine_diff_density_rms 0.064
_refine_ls_extinction_method none
_refine_ls_goodness_of_fit_ref 1.025
_refine_ls_hydrogen_treatment constr
_refine_ls_matrix_type full
_refine_ls_number_parameters 280
_refine_ls_number_reflns 5493
_refine_ls_number_restraints 0
_refine_ls_restrained_S_all 1.025
_refine_ls_R_factor_all 0.0551
_refine_ls_R_factor_gt 0.0411
_refine_ls_shift/su_max 0.000
_refine_ls_shift/su_mean 0.000
_refine_ls_structure_factor_coef Fsqd
_refine_ls_weighting_details 'w=1/[\s^2^(Fo^2^)+(0.0400P)^2^+0.4190P] where P=(Fo^2^+2Fc^2^)/3'
_refine_ls_weighting_scheme calc
_refine_ls_wR_factor_gt 0.0899
_refine_ls_wR_factor_ref 0.0973
_reflns_Friedel_coverage 0.000
_reflns_number_gt 4430
_reflns_number_total 5493
_reflns_threshold_expression 'I > 2\s(I)'
_cod_data_source_file d5ce00673b2.cif
_cod_data_source_block ZH53_LT
_cod_depositor_comments 'Adding full bibliography for 7250780--7250783.cif.'
_cod_database_code 7250782
_shelx_shelxl_version_number 2018/3
_shelx_space_group_comment
;
The symmetry employed for this shelxl refinement is uniquely defined
by the following loop, which should always be used as a source of
symmetry information in preference to the above space-group names.
They are only intended as comments.
;
_shelx_estimated_absorpt_t_min 0.919
_shelx_estimated_absorpt_t_max 0.946

loop_
_space_group_symop_operation_xyz
'x, y, z'
'-x, -y, -z'

loop_
_atom_site_label
_atom_site_type_symbol
_atom_site_fract_x
_atom_site_fract_y
_atom_site_fract_z
_atom_site_U_iso_or_equiv
_atom_site_adp_type
_atom_site_occupancy
_atom_site_site_symmetry_order
_atom_site_calc_flag
_atom_site_refinement_flags_posn
_atom_site_refinement_flags_adp
_atom_site_refinement_flags_occupancy
_atom_site_disorder_assembly
_atom_site_disorder_group
S31 S -0.07827(4) 0.98700(4) 0.81613(4) 0.01301(9) Uani 1 1 d . . . . .
O1 O 0.04432(11) 0.73935(11) 0.67446(10) 0.0153(2) Uani 1 1 d . . . . .
O2 O 0.08957(11) 0.53206(10) 0.90464(10) 0.0118(2) Uani 1 1 d . . . . .
O3 O 0.34456(12) 0.64921(12) 0.86758(10) 0.0186(2) Uani 1 1 d . . . . .
O4 O 0.31336(11) 0.57422(11) 0.63698(10) 0.0133(2) Uani 1 1 d . . . . .
O11 O 0.44607(12) 0.64268(11) 0.34458(10) 0.0174(2) Uani 1 1 d . . . . .
N2 N -0.09817(13) 0.71671(12) 0.80302(12) 0.0105(2) Uani 1 1 d . . . . .
N12 N 0.39351(14) 0.59577(14) 0.42882(13) 0.0175(3) Uani 1 1 d . . . . .
N33 N -0.24632(13) 0.88409(13) 0.91026(12) 0.0126(2) Uani 1 1 d . . . . .
C1 C -0.00854(15) 0.66694(14) 0.71697(13) 0.0107(3) Uani 1 1 d . . . . .
C3A C -0.04746(15) 0.49705(14) 0.80005(14) 0.0107(3) Uani 1 1 d . . . . .
C3 C -0.14092(15) 0.61543(14) 0.85131(14) 0.0116(3) Uani 1 1 d . . . . .
H3A H -0.244986 0.575519 0.807819 0.014 Uiso 1 1 calc R U . . .
H3B H -0.119782 0.664323 0.955624 0.014 Uiso 1 1 calc R U . . .
C4 C -0.08744(17) 0.33607(15) 0.75075(15) 0.0143(3) Uani 1 1 d . . . . .
H4A H -0.181324 0.283910 0.721744 0.017 Uiso 1 1 calc R U . . .
C5 C 0.03769(17) 0.28360(16) 0.75695(15) 0.0159(3) Uani 1 1 d . . . . .
H5A H 0.051546 0.184554 0.729633 0.019 Uiso 1 1 calc R U . . .
C6 C 0.15433(16) 0.41388(15) 0.81653(14) 0.0136(3) Uani 1 1 d . . . . .
H6A H 0.251861 0.402755 0.865538 0.016 Uiso 1 1 calc R U . . .
C7A C 0.00191(15) 0.50889(14) 0.68100(14) 0.0105(3) Uani 1 1 d . . . . .
H7AA H -0.066166 0.441857 0.586049 0.013 Uiso 1 1 calc R U . . .
C7 C 0.15175(15) 0.45413(15) 0.69618(14) 0.0118(3) Uani 1 1 d . . . . .
H7A H 0.153443 0.365411 0.606855 0.014 Uiso 1 1 calc R U . . .
C8 C 0.27903(15) 0.57036(15) 0.74577(14) 0.0123(3) Uani 1 1 d . . . . .
C9 C 0.43189(15) 0.68755(15) 0.68338(14) 0.0136(3) Uani 1 1 d . . . . .
H9A H 0.520673 0.666323 0.734408 0.016 Uiso 1 1 calc R U . . .
H9B H 0.409691 0.783182 0.749285 0.016 Uiso 1 1 calc R U . . .
C13 C 0.45624(15) 0.69504(15) 0.55917(14) 0.0125(3) Uani 1 1 d . . . . .
C14 C 0.54877(16) 0.80758(15) 0.56774(15) 0.0141(3) Uani 1 1 d . . . . .
H14A H 0.605579 0.890782 0.650558 0.017 Uiso 1 1 calc R U . . .
C15 C 0.53801(15) 0.76984(15) 0.43113(14) 0.0129(3) Uani 1 1 d . . . . .
C21 C 0.60061(15) 0.83887(15) 0.36427(14) 0.0128(3) Uani 1 1 d . . . . .
C22 C 0.71106(16) 0.95802(15) 0.44797(15) 0.0153(3) Uani 1 1 d . . . . .
H22A H 0.745311 0.992201 0.547030 0.018 Uiso 1 1 calc R U . . .
C23 C 0.77074(16) 1.02639(16) 0.38692(15) 0.0161(3) Uani 1 1 d . . . . .
H23A H 0.844712 1.108268 0.444291 0.019 Uiso 1 1 calc R U . . .
C24 C 0.72221(16) 0.97503(16) 0.24146(15) 0.0160(3) Uani 1 1 d . . . . .
H24A H 0.763888 1.021309 0.199546 0.019 Uiso 1 1 calc R U . . .
C25 C 0.61355(16) 0.85686(16) 0.15786(15) 0.0158(3) Uani 1 1 d . . . . .
H25A H 0.581083 0.821987 0.058605 0.019 Uiso 1 1 calc R U . . .
C26 C 0.55165(16) 0.78889(16) 0.21830(15) 0.0150(3) Uani 1 1 d . . . . .
H26A H 0.476123 0.708528 0.160630 0.018 Uiso 1 1 calc R U . . .
C32 C -0.14705(15) 0.85110(14) 0.84394(13) 0.0107(3) Uani 1 1 d . . . . .
C34 C -0.27042(16) 1.02636(15) 0.94380(14) 0.0149(3) Uani 1 1 d . . . . .
H34A H -0.339186 1.070821 0.992817 0.018 Uiso 1 1 calc R U . . .
C35 C -0.19113(16) 1.09837(15) 0.90321(15) 0.0149(3) Uani 1 1 d . . . . .
H35A H -0.196608 1.196363 0.920126 0.018 Uiso 1 1 calc R U . . .

loop_
_atom_site_aniso_label
_atom_site_aniso_U_11
_atom_site_aniso_U_22
_atom_site_aniso_U_33
_atom_site_aniso_U_23
_atom_site_aniso_U_13
_atom_site_aniso_U_12
S31 0.01360(17) 0.01085(16) 0.01589(16) 0.00768(13) 0.00371(13) 0.00112(12)
O1 0.0198(5) 0.0136(5) 0.0174(5) 0.0095(4) 0.0092(4) 0.0029(4)
O2 0.0126(5) 0.0128(5) 0.0109(4) 0.0059(4) 0.0042(4) 0.0029(4)
O3 0.0196(6) 0.0197(5) 0.0135(5) 0.0056(4) 0.0046(4) -0.0030(4)
O4 0.0124(5) 0.0144(5) 0.0134(5) 0.0063(4) 0.0047(4) -0.0021(4)
O11 0.0216(6) 0.0167(5) 0.0132(5) 0.0071(4) 0.0041(4) -0.0040(4)
N2 0.0125(6) 0.0094(5) 0.0119(5) 0.0060(4) 0.0052(4) 0.0022(4)
N12 0.0213(7) 0.0182(6) 0.0151(6) 0.0095(5) 0.0058(5) -0.0027(5)
N33 0.0131(6) 0.0126(5) 0.0118(5) 0.0056(4) 0.0031(4) 0.0028(4)
C1 0.0113(6) 0.0112(6) 0.0082(6) 0.0043(5) 0.0014(5) 0.0006(5)
C3A 0.0112(6) 0.0110(6) 0.0110(6) 0.0057(5) 0.0043(5) 0.0009(5)
C3 0.0136(7) 0.0107(6) 0.0135(6) 0.0069(5) 0.0065(5) 0.0015(5)
C4 0.0196(7) 0.0108(6) 0.0155(6) 0.0073(5) 0.0078(6) 0.0005(5)
C5 0.0231(8) 0.0118(6) 0.0183(7) 0.0097(5) 0.0097(6) 0.0034(6)
C6 0.0161(7) 0.0132(6) 0.0152(6) 0.0087(5) 0.0068(5) 0.0056(5)
C7A 0.0117(6) 0.0098(6) 0.0110(6) 0.0051(5) 0.0044(5) 0.0003(5)
C7 0.0133(6) 0.0108(6) 0.0121(6) 0.0052(5) 0.0058(5) 0.0021(5)
C8 0.0122(6) 0.0121(6) 0.0148(6) 0.0071(5) 0.0060(5) 0.0035(5)
C9 0.0122(7) 0.0136(6) 0.0141(6) 0.0059(5) 0.0039(5) -0.0017(5)
C13 0.0105(6) 0.0128(6) 0.0146(6) 0.0070(5) 0.0033(5) 0.0023(5)
C14 0.0135(7) 0.0144(6) 0.0137(6) 0.0062(5) 0.0038(5) 0.0000(5)
C15 0.0110(6) 0.0120(6) 0.0149(6) 0.0062(5) 0.0030(5) 0.0018(5)
C21 0.0126(6) 0.0143(6) 0.0148(6) 0.0086(5) 0.0056(5) 0.0041(5)
C22 0.0183(7) 0.0154(7) 0.0129(6) 0.0072(5) 0.0045(5) 0.0018(6)
C23 0.0153(7) 0.0152(7) 0.0179(7) 0.0081(6) 0.0047(6) 0.0012(5)
C24 0.0164(7) 0.0193(7) 0.0194(7) 0.0132(6) 0.0087(6) 0.0057(6)
C25 0.0154(7) 0.0210(7) 0.0135(6) 0.0098(6) 0.0048(5) 0.0057(6)
C26 0.0135(7) 0.0165(7) 0.0144(6) 0.0074(5) 0.0031(5) 0.0023(5)
C32 0.0122(6) 0.0098(6) 0.0094(6) 0.0048(5) 0.0014(5) 0.0006(5)
C34 0.0162(7) 0.0136(6) 0.0124(6) 0.0043(5) 0.0035(5) 0.0058(5)
C35 0.0163(7) 0.0112(6) 0.0147(6) 0.0053(5) 0.0018(5) 0.0040(5)

loop_
_atom_type_symbol
_atom_type_description
_atom_type_scat_dispersion_real
_atom_type_scat_dispersion_imag
_atom_type_scat_source
C C 0.0033 0.0016 'International Tables Vol C Tables 4.2.6.8 and 6.1.1.4'
H H 0.0000 0.0000 'International Tables Vol C Tables 4.2.6.8 and 6.1.1.4'
N N 0.0061 0.0033 'International Tables Vol C Tables 4.2.6.8 and 6.1.1.4'
O O 0.0106 0.0060 'International Tables Vol C Tables 4.2.6.8 and 6.1.1.4'
S S 0.1246 0.1234 'International Tables Vol C Tables 4.2.6.8 and 6.1.1.4'

loop_
_geom_angle_atom_site_label_1
_geom_angle_atom_site_label_2
_geom_angle_atom_site_label_3
_geom_angle
_geom_angle_site_symmetry_1
_geom_angle_site_symmetry_3
_geom_angle_publ_flag
C35 S31 C32 88.33(7) . . ?
C6 O2 C3A 96.00(10) . . ?
C8 O4 C9 112.48(10) . . ?
C15 O11 N12 108.78(10) . . ?
C1 N2 C32 124.07(12) . . ?
C1 N2 C3 115.21(11) . . ?
C32 N2 C3 120.71(11) . . ?
C13 N12 O11 104.82(11) . . ?
C32 N33 C34 109.06(12) . . ?
O1 C1 N2 124.08(13) . . ?
O1 C1 C7A 128.31(12) . . ?
N2 C1 C7A 107.50(11) . . ?
O2 C3A C3 110.89(10) . . ?
O2 C3A C4 102.14(11) . . ?
C3 C3A C4 126.25(12) . . ?
O2 C3A C7A 100.54(10) . . ?
C3 C3A C7A 106.82(11) . . ?
C4 C3A C7A 107.30(10) . . ?
N2 C3 C3A 102.14(10) . . ?
N2 C3 H3A 111.3 . . ?
C3A C3 H3A 111.3 . . ?
N2 C3 H3B 111.3 . . ?
C3A C3 H3B 111.3 . . ?
H3A C3 H3B 109.2 . . ?
C5 C4 C3A 104.72(13) . . ?
C5 C4 H4A 127.6 . . ?
C3A C4 H4A 127.6 . . ?
C4 C5 C6 106.20(12) . . ?
C4 C5 H5A 126.9 . . ?
C6 C5 H5A 126.9 . . ?
O2 C6 C5 101.80(11) . . ?
O2 C6 C7 100.51(10) . . ?
C5 C6 C7 107.81(11) . . ?
O2 C6 H6A 115.0 . . ?
C5 C6 H6A 115.0 . . ?
C7 C6 H6A 115.0 . . ?
C1 C7A C7 120.55(11) . . ?
C1 C7A C3A 102.51(10) . . ?
C7 C7A C3A 101.75(10) . . ?
C1 C7A H7AA 110.4 . . ?
C7 C7A H7AA 110.4 . . ?
C3A C7A H7AA 110.4 . . ?
C8 C7 C7A 114.40(11) . . ?
C8 C7 C6 109.14(11) . . ?
C7A C7 C6 99.58(10) . . ?
C8 C7 H7A 111.1 . . ?
C7A C7 H7A 111.1 . . ?
C6 C7 H7A 111.1 . . ?
O3 C8 O4 123.16(13) . . ?
O3 C8 C7 124.71(12) . . ?
O4 C8 C7 112.12(11) . . ?
O4 C9 C13 109.95(11) . . ?
O4 C9 H9A 109.7 . . ?
C13 C9 H9A 109.7 . . ?
O4 C9 H9B 109.7 . . ?
C13 C9 H9B 109.7 . . ?
H9A C9 H9B 108.2 . . ?
N12 C13 C14 112.58(12) . . ?
N12 C13 C9 122.71(13) . . ?
C14 C13 C9 124.71(12) . . ?
C15 C14 C13 104.43(12) . . ?
C15 C14 H14A 127.8 . . ?
C13 C14 H14A 127.8 . . ?
C14 C15 O11 109.39(12) . . ?
C14 C15 C21 133.32(13) . . ?
O11 C15 C21 117.27(12) . . ?
C22 C21 C26 119.38(13) . . ?
C22 C21 C15 119.28(12) . . ?
C26 C21 C15 121.34(13) . . ?
C23 C22 C21 120.23(13) . . ?
C23 C22 H22A 119.9 . . ?
C21 C22 H22A 119.9 . . ?
C22 C23 C24 119.96(14) . . ?
C22 C23 H23A 120.0 . . ?
C24 C23 H23A 120.0 . . ?
C25 C24 C23 120.17(14) . . ?
C25 C24 H24A 119.9 . . ?
C23 C24 H24A 119.9 . . ?
C24 C25 C26 120.30(13) . . ?
C24 C25 H25A 119.8 . . ?
C26 C25 H25A 119.8 . . ?
C25 C26 C21 119.95(13) . . ?
C25 C26 H26A 120.0 . . ?
C21 C26 H26A 120.0 . . ?
N33 C32 N2 121.01(12) . . ?
N33 C32 S31 116.00(10) . . ?
N2 C32 S31 122.96(10) . . ?
C35 C34 N33 116.42(13) . . ?
C35 C34 H34A 121.8 . . ?
N33 C34 H34A 121.8 . . ?
C34 C35 S31 110.19(11) . . ?
C34 C35 H35A 124.9 . . ?
S31 C35 H35A 124.9 . . ?

loop_
_geom_bond_atom_site_label_1
_geom_bond_atom_site_label_2
_geom_bond_distance
_geom_bond_site_symmetry_2
_geom_bond_publ_flag
S31 C35 1.7242(15) . ?
S31 C32 1.7341(14) . ?
O1 C1 1.2182(17) . ?
O2 C6 1.4371(16) . ?
O2 C3A 1.4382(16) . ?
O3 C8 1.2025(17) . ?
O4 C8 1.3455(16) . ?
O4 C9 1.4426(16) . ?
O11 C15 1.3568(17) . ?
O11 N12 1.4197(15) . ?
N2 C1 1.3748(17) . ?
N2 C32 1.3819(17) . ?
N2 C3 1.4763(17) . ?
N12 C13 1.3056(18) . ?
N33 C32 1.3034(18) . ?
N33 C34 1.3843(18) . ?
C1 C7A 1.5103(19) . ?
C3A C3 1.5093(19) . ?
C3A C4 1.5106(19) . ?
C3A C7A 1.5639(18) . ?
C3 H3A 0.9900 . ?
C3 H3B 0.9900 . ?
C4 C5 1.328(2) . ?
C4 H4A 0.9500 . ?
C5 C6 1.520(2) . ?
C5 H5A 0.9500 . ?
C6 C7 1.5664(19) . ?
C6 H6A 1.0000 . ?
C7A C7 1.5564(19) . ?
C7A H7AA 1.0000 . ?
C7 C8 1.5138(19) . ?
C7 H7A 1.0000 . ?
C9 C13 1.4895(19) . ?
C9 H9A 0.9900 . ?
C9 H9B 0.9900 . ?
C13 C14 1.4161(19) . ?
C14 C15 1.3554(19) . ?
C14 H14A 0.9500 . ?
C15 C21 1.4593(19) . ?
C21 C22 1.398(2) . ?
C21 C26 1.3997(19) . ?
C22 C23 1.386(2) . ?
C22 H22A 0.9500 . ?
C23 C24 1.392(2) . ?
C23 H23A 0.9500 . ?
C24 C25 1.382(2) . ?
C24 H24A 0.9500 . ?
C25 C26 1.389(2) . ?
C25 H25A 0.9500 . ?
C26 H26A 0.9500 . ?
C34 C35 1.347(2) . ?
C34 H34A 0.9500 . ?
C35 H35A 0.9500 . ?

loop_
_geom_hbond_atom_site_label_D
_geom_hbond_atom_site_label_H
_geom_hbond_atom_site_label_A
_geom_hbond_distance_DH
_geom_hbond_distance_HA
_geom_hbond_distance_DA
_geom_hbond_angle_DHA
_geom_hbond_site_symmetry_A
_geom_hbond_publ_flag
C3 H3A O11 0.99 2.55 3.4482(17) 150.2 2_566 yes
C3 H3A N12 0.99 2.43 3.2070(19) 135.0 2_566 yes
C34 H34A O3 0.95 2.60 3.2463(18) 125.8 2_577 yes
C35 H35A O2 0.95 2.59 3.4048(17) 144.1 2_577 yes

loop_
_geom_torsion_atom_site_label_1
_geom_torsion_atom_site_label_2
_geom_torsion_atom_site_label_3
_geom_torsion_atom_site_label_4
_geom_torsion
_geom_torsion_site_symmetry_1
_geom_torsion_site_symmetry_2
_geom_torsion_site_symmetry_3
_geom_torsion_site_symmetry_4
_geom_torsion_publ_flag
C15 O11 N12 C13 -0.35(15) . . . . ?
C32 N2 C1 O1 4.6(2) . . . . ?
C3 N2 C1 O1 -175.36(13) . . . . ?
C32 N2 C1 C7A -172.06(12) . . . . ?
C3 N2 C1 C7A 8.00(15) . . . . ?
C6 O2 C3A C3 -172.16(11) . . . . ?
C6 O2 C3A C4 51.00(11) . . . . ?
C6 O2 C3A C7A -59.46(11) . . . . ?
C1 N2 C3 C3A 7.78(15) . . . . ?
C32 N2 C3 C3A -172.17(12) . . . . ?
O2 C3A C3 N2 88.94(12) . . . . ?
C4 C3A C3 N2 -147.07(13) . . . . ?
C7A C3A C3 N2 -19.71(13) . . . . ?
O2 C3A C4 C5 -34.35(13) . . . . ?
C3 C3A C4 C5 -161.94(13) . . . . ?
C7A C3A C4 C5 70.89(14) . . . . ?
C3A C4 C5 C6 2.60(14) . . . . ?
C3A O2 C6 C5 -48.88(11) . . . . ?
C3A O2 C6 C7 62.00(11) . . . . ?
C4 C5 C6 O2 29.83(14) . . . . ?
C4 C5 C6 C7 -75.42(14) . . . . ?
O1 C1 C7A C7 52.1(2) . . . . ?
N2 C1 C7A C7 -131.44(12) . . . . ?
O1 C1 C7A C3A 164.02(14) . . . . ?
N2 C1 C7A C3A -19.53(14) . . . . ?
O2 C3A C7A C1 -91.41(11) . . . . ?
C3 C3A C7A C1 24.39(13) . . . . ?
C4 C3A C7A C1 162.21(11) . . . . ?
O2 C3A C7A C7 33.90(12) . . . . ?
C3 C3A C7A C7 149.69(11) . . . . ?
C4 C3A C7A C7 -72.48(13) . . . . ?
C1 C7A C7 C8 -1.06(17) . . . . ?
C3A C7A C7 C8 -113.37(12) . . . . ?
C1 C7A C7 C6 115.15(12) . . . . ?
C3A C7A C7 C6 2.84(12) . . . . ?
O2 C6 C7 C8 81.19(13) . . . . ?
C5 C6 C7 C8 -172.67(11) . . . . ?
O2 C6 C7 C7A -38.95(12) . . . . ?
C5 C6 C7 C7A 67.19(13) . . . . ?
C9 O4 C8 O3 -2.86(19) . . . . ?
C9 O4 C8 C7 178.31(11) . . . . ?
C7A C7 C8 O3 90.28(17) . . . . ?
C6 C7 C8 O3 -20.26(19) . . . . ?
C7A C7 C8 O4 -90.92(13) . . . . ?
C6 C7 C8 O4 158.55(11) . . . . ?
C8 O4 C9 C13 -175.03(11) . . . . ?
O11 N12 C13 C14 0.15(16) . . . . ?
O11 N12 C13 C9 -179.50(12) . . . . ?
O4 C9 C13 N12 -10.43(19) . . . . ?
O4 C9 C13 C14 169.96(13) . . . . ?
N12 C13 C14 C15 0.10(17) . . . . ?
C9 C13 C14 C15 179.74(13) . . . . ?
C13 C14 C15 O11 -0.33(16) . . . . ?
C13 C14 C15 C21 177.90(15) . . . . ?
N12 O11 C15 C14 0.43(16) . . . . ?
N12 O11 C15 C21 -178.11(12) . . . . ?
C14 C15 C21 C22 10.9(2) . . . . ?
O11 C15 C21 C22 -170.97(13) . . . . ?
C14 C15 C21 C26 -168.64(16) . . . . ?
O11 C15 C21 C26 9.5(2) . . . . ?
C26 C21 C22 C23 0.4(2) . . . . ?
C15 C21 C22 C23 -179.16(13) . . . . ?
C21 C22 C23 C24 -1.0(2) . . . . ?
C22 C23 C24 C25 0.7(2) . . . . ?
C23 C24 C25 C26 0.2(2) . . . . ?
C24 C25 C26 C21 -0.8(2) . . . . ?
C22 C21 C26 C25 0.5(2) . . . . ?
C15 C21 C26 C25 -179.94(13) . . . . ?
C34 N33 C32 N2 177.47(12) . . . . ?
C34 N33 C32 S31 -0.68(15) . . . . ?
C1 N2 C32 N33 171.01(13) . . . . ?
C3 N2 C32 N33 -9.05(19) . . . . ?
C1 N2 C32 S31 -10.98(19) . . . . ?
C3 N2 C32 S31 168.96(10) . . . . ?
C35 S31 C32 N33 0.79(11) . . . . ?
C35 S31 C32 N2 -177.31(12) . . . . ?
C32 N33 C34 C35 0.14(18) . . . . ?
N33 C34 C35 S31 0.44(16) . . . . ?
C32 S31 C35 C34 -0.65(11) . . . . ?
